data_4324983
loop_
_publ_author_name
'Matthew R. MacDonald'
'Joseph W. Ziller'
'William J. Evans'

_publ_contact_author
; 
Professor William J. Evans
Department of Chemistry
1102 Natural Sciences II
University of California, Irvine
Irvine, CA 92697-2025
;
_publ_contact_author_email wevans@uci.edu
_publ_contact_author_fax '1  949 824 2210'
_publ_contact_author_phone '1  949 824 5174'
_publ_section_title
;
 Coordination and Reductive Chemistry of Tetraphenylborate Complexes of
 Trivalent Rare Earth Metallocene Cations, [(C5Me5)2Ln][(\m-Ph)2BPh2]
;
_journal_name_full 'Inorganic Chemistry'
_journal_page_first 4092
_journal_page_last 4106
_journal_paper_doi 10.1021/ic2000409
_journal_volume 50
_journal_year 2011
_chemical_absolute_configuration ad
_chemical_formula_sum 'C64 H74 B N2 O2 Y'
_chemical_formula_weight 1002.97
_chemical_name_systematic
; 
 ? 
;
_space_group_IT_number 19
_symmetry_cell_setting orthorhombic
_symmetry_space_group_name_Hall 'P 2ac 2ab'
_symmetry_space_group_name_H-M 'P 21 21 21'
_atom_sites_solution_hydrogens geom
_atom_sites_solution_primary direct
_atom_sites_solution_secondary difmap
_audit_creation_method SHELXTL
_cell_angle_alpha 90.00
_cell_angle_beta 90.00
_cell_angle_gamma 90.00
_cell_formula_units_Z 4
_cell_length_a 11.0392(5)
_cell_length_b 15.5736(8)
_cell_length_c 31.0265(15)
_cell_measurement_reflns_used 9066
_cell_measurement_temperature 143(2)
_cell_measurement_theta_max 27.65
_cell_measurement_theta_min 2.26
_cell_volume 5334.1(4)
_computing_cell_refinement 'Bruker SAINT'
_computing_data_collection 'Bruker APEX2'
_computing_data_reduction 'Bruker SAINT'
_computing_molecular_graphics 'Bruker SHELXTL'
_computing_publication_material 'Bruker SHELXTL'
_computing_structure_refinement 'SHELXL-97 (Sheldrick, 2008)'
_computing_structure_solution 'SHELXS-97 (Sheldrick, 2008)'
_diffrn_ambient_temperature 143(2)
_diffrn_measured_fraction_theta_full 0.999
_diffrn_measured_fraction_theta_max 0.956
_diffrn_measurement_device_type 'Bruker APEX-II CCD'
_diffrn_measurement_method '\f and \w scans'
_diffrn_radiation_monochromator graphite
_diffrn_radiation_source 'fine-focus sealed tube'
_diffrn_radiation_type MoK\a
_diffrn_radiation_wavelength 0.71073
_diffrn_reflns_av_R_equivalents 0.0450
_diffrn_reflns_av_sigmaI/netI 0.0629
_diffrn_reflns_limit_h_max 14
_diffrn_reflns_limit_h_min -14
_diffrn_reflns_limit_k_max 20
_diffrn_reflns_limit_k_min -20
_diffrn_reflns_limit_l_max 41
_diffrn_reflns_limit_l_min -40
_diffrn_reflns_number 61192
_diffrn_reflns_theta_full 25.50
_diffrn_reflns_theta_max 28.53
_diffrn_reflns_theta_min 1.46
_exptl_absorpt_coefficient_mu 1.139
_exptl_absorpt_correction_T_max 0.8352
_exptl_absorpt_correction_T_min 0.6573
_exptl_absorpt_correction_type numerical
_exptl_absorpt_process_details 'Bruker SADABS'
_exptl_crystal_colour yellow
_exptl_crystal_density_diffrn 1.249
_exptl_crystal_density_meas ?
_exptl_crystal_description block
_exptl_crystal_F_000 2128
_exptl_crystal_size_max 0.40
_exptl_crystal_size_mid 0.29
_exptl_crystal_size_min 0.16
_refine_diff_density_max 0.873
_refine_diff_density_min -0.492
_refine_diff_density_rms 0.060
_refine_ls_abs_structure_details 'Flack H D (1983), Acta Cryst. A39, 876-881'
_refine_ls_abs_structure_Flack -0.012(4)
_refine_ls_extinction_method none
_refine_ls_goodness_of_fit_ref 1.024
_refine_ls_hydrogen_treatment constr
_refine_ls_matrix_type full
_refine_ls_number_parameters 650
_refine_ls_number_reflns 12582
_refine_ls_number_restraints 0
_refine_ls_restrained_S_all 1.024
_refine_ls_R_factor_all 0.0524
_refine_ls_R_factor_gt 0.0400
_refine_ls_shift/su_max 0.000
_refine_ls_shift/su_mean 0.000
_refine_ls_structure_factor_coef Fsqd
_refine_ls_weighting_details 'calc w=1/[\s^2^(Fo^2^)+(0.0511P)^2^+0.0000P] where P=(Fo^2^+2Fc^2^)/3'
_refine_ls_weighting_scheme calc
_refine_ls_wR_factor_gt 0.0940
_refine_ls_wR_factor_ref 0.0980
_reflns_number_gt 10778
_reflns_number_total 12582
_reflns_threshold_expression >2sigma(I)
_cod_data_source_file ic2000409_si_002_07.cif
_cod_data_source_block mrm17
_cod_depositor_comments
;
The following automatic conversions were performed:

'_exptl_crystal_density_meas' value 'none' was changed to '?' - the
value is perceived as not measured.

Automatic conversion script
Id: cif_fix_values 3008 2015-01-20 13:52:24Z robertas 
;
_cod_database_code 4324983

loop_
_symmetry_equiv_pos_as_xyz
'x, y, z'
'-x+1/2, -y, z+1/2'
'-x, y+1/2, -z+1/2'
'x+1/2, -y+1/2, -z'

loop_
_atom_site_label
_atom_site_type_symbol
_atom_site_fract_x
_atom_site_fract_y
_atom_site_fract_z
_atom_site_U_iso_or_equiv
_atom_site_adp_type
_atom_site_occupancy
_atom_site_symmetry_multiplicity
_atom_site_calc_flag
_atom_site_refinement_flags
_atom_site_disorder_assembly
_atom_site_disorder_group
Y1 Y 0.96805(2) 0.428124(14) 0.105068(7) 0.02087(6) Uani 1 1 d . . .
N1 N 0.9633(2) 0.29408(12) 0.14339(6) 0.0226(4) Uani 1 1 d . . .
N2 N 1.14425(18) 0.41398(13) 0.15057(6) 0.0228(4) Uani 1 1 d . . .
C1 C 1.0800(2) 0.32733(16) 0.05000(8) 0.0231(5) Uani 1 1 d . . .
C2 C 0.9598(3) 0.33278(16) 0.03540(7) 0.0253(5) Uani 1 1 d . . .
C3 C 0.9376(2) 0.41769(17) 0.02102(7) 0.0278(6) Uani 1 1 d . . .
C4 C 1.0457(3) 0.46490(16) 0.02684(7) 0.0267(5) Uani 1 1 d . . .
C5 C 1.1346(2) 0.40938(16) 0.04437(8) 0.0244(5) Uani 1 1 d . . .
C6 C 1.1437(3) 0.24644(17) 0.06487(9) 0.0298(6) Uani 1 1 d . . .
H6A H 1.1840 0.2192 0.0403 0.045 Uiso 1 1 calc R . .
H6B H 1.0843 0.2067 0.0772 0.045 Uiso 1 1 calc R . .
H6C H 1.2042 0.2611 0.0868 0.045 Uiso 1 1 calc R . .
C7 C 0.8713(3) 0.25863(18) 0.03027(9) 0.0337(6) Uani 1 1 d . . .
H7A H 0.8680 0.2413 -0.0001 0.051 Uiso 1 1 calc R . .
H7B H 0.7905 0.2768 0.0397 0.051 Uiso 1 1 calc R . .
H7C H 0.8982 0.2100 0.0479 0.051 Uiso 1 1 calc R . .
C8 C 0.8277(3) 0.44601(19) -0.00355(9) 0.0371(7) Uani 1 1 d . . .
H8A H 0.8391 0.4339 -0.0343 0.056 Uiso 1 1 calc R . .
H8B H 0.8155 0.5078 0.0006 0.056 Uiso 1 1 calc R . .
H8C H 0.7565 0.4148 0.0070 0.056 Uiso 1 1 calc R . .
C9 C 1.0683(3) 0.55364(17) 0.00939(9) 0.0380(7) Uani 1 1 d . . .
H9A H 1.0882 0.5500 -0.0213 0.057 Uiso 1 1 calc R . .
H9B H 1.1359 0.5800 0.0250 0.057 Uiso 1 1 calc R . .
H9C H 0.9954 0.5887 0.0132 0.057 Uiso 1 1 calc R . .
C10 C 1.2660(2) 0.43007(19) 0.05058(8) 0.0301(5) Uani 1 1 d . . .
H10A H 1.3097 0.4203 0.0235 0.045 Uiso 1 1 calc R . .
H10B H 1.2998 0.3931 0.0731 0.045 Uiso 1 1 calc R . .
H10C H 1.2745 0.4903 0.0591 0.045 Uiso 1 1 calc R . .
C11 C 0.8819(2) 0.49405(16) 0.17776(8) 0.0253(5) Uani 1 1 d . . .
C12 C 0.7810(2) 0.45437(16) 0.15762(8) 0.0256(6) Uani 1 1 d . . .
C13 C 0.7557(2) 0.49981(18) 0.11937(8) 0.0288(6) Uani 1 1 d . . .
C14 C 0.8399(2) 0.56887(18) 0.11578(8) 0.0313(6) Uani 1 1 d . . .
C15 C 0.9183(2) 0.56575(17) 0.15192(8) 0.0284(5) Uani 1 1 d . . .
C16 C 0.9336(2) 0.46904(17) 0.22097(8) 0.0303(6) Uani 1 1 d . . .
H16A H 0.8794 0.4889 0.2439 0.046 Uiso 1 1 calc R . .
H16B H 1.0135 0.4955 0.2246 0.046 Uiso 1 1 calc R . .
H16C H 0.9414 0.4064 0.2225 0.046 Uiso 1 1 calc R . .
C17 C 0.7044(2) 0.38392(19) 0.17712(9) 0.0334(6) Uani 1 1 d . . .
H17A H 0.6384 0.4095 0.1939 0.050 Uiso 1 1 calc R . .
H17B H 0.7547 0.3484 0.1961 0.050 Uiso 1 1 calc R . .
H17C H 0.6706 0.3482 0.1541 0.050 Uiso 1 1 calc R . .
C18 C 0.6460(3) 0.4851(2) 0.09122(9) 0.0405(7) Uani 1 1 d . . .
H18A H 0.5725 0.5004 0.1072 0.061 Uiso 1 1 calc R . .
H18B H 0.6422 0.4245 0.0828 0.061 Uiso 1 1 calc R . .
H18C H 0.6520 0.5209 0.0653 0.061 Uiso 1 1 calc R . .
C19 C 0.8361(3) 0.63913(19) 0.08300(10) 0.0431(8) Uani 1 1 d . . .
H19A H 0.7792 0.6837 0.0924 0.065 Uiso 1 1 calc R . .
H19B H 0.8095 0.6157 0.0553 0.065 Uiso 1 1 calc R . .
H19C H 0.9171 0.6641 0.0798 0.065 Uiso 1 1 calc R . .
C20 C 1.0129(3) 0.63035(18) 0.16365(10) 0.0418(7) Uani 1 1 d . . .
H20A H 0.9743 0.6798 0.1776 0.063 Uiso 1 1 calc R . .
H20B H 1.0550 0.6494 0.1375 0.063 Uiso 1 1 calc R . .
H20C H 1.0712 0.6043 0.1835 0.063 Uiso 1 1 calc R . .
C21 C 0.8779(2) 0.23418(16) 0.13949(8) 0.0258(5) Uani 1 1 d . . .
H21A H 0.8133 0.2447 0.1200 0.031 Uiso 1 1 calc R . .
C22 C 0.8774(2) 0.15747(16) 0.16215(8) 0.0281(6) Uani 1 1 d . . .
H22A H 0.8145 0.1166 0.1581 0.034 Uiso 1 1 calc R . .
C23 C 0.9694(3) 0.14203(15) 0.19046(8) 0.0298(5) Uani 1 1 d . . .
H23A H 0.9710 0.0899 0.2064 0.036 Uiso 1 1 calc R . .
C24 C 1.0617(2) 0.20281(16) 0.19614(8) 0.0250(5) Uani 1 1 d . . .
C25 C 1.1603(2) 0.19136(17) 0.22547(8) 0.0296(6) Uani 1 1 d . . .
H25A H 1.1641 0.1404 0.2423 0.035 Uiso 1 1 calc R . .
C26 C 1.2479(2) 0.25088(17) 0.22987(8) 0.0284(6) Uani 1 1 d . . .
H26A H 1.3113 0.2419 0.2501 0.034 Uiso 1 1 calc R . .
C27 C 1.2464(2) 0.32730(16) 0.20451(8) 0.0239(5) Uani 1 1 d . . .
C28 C 1.3366(2) 0.39109(18) 0.20794(9) 0.0289(6) Uani 1 1 d . . .
H28A H 1.4023 0.3841 0.2274 0.035 Uiso 1 1 calc R . .
C29 C 1.3283(2) 0.46337(18) 0.18280(9) 0.0300(6) Uani 1 1 d . . .
H29A H 1.3883 0.5069 0.1847 0.036 Uiso 1 1 calc R . .
C30 C 1.2318(2) 0.47226(17) 0.15471(9) 0.0266(5) Uani 1 1 d . . .
H30A H 1.2278 0.5226 0.1375 0.032 Uiso 1 1 calc R . .
C31 C 1.1505(2) 0.34158(15) 0.17563(8) 0.0215(5) Uani 1 1 d . . .
C32 C 1.0561(2) 0.27875(15) 0.17140(7) 0.0206(5) Uani 1 1 d . . .
B1 B 1.5062(2) 0.54458(17) 0.32397(9) 0.0232(6) Uani 1 1 d . . .
C33 C 1.5039(2) 0.58986(14) 0.27593(8) 0.0219(5) Uani 1 1 d . . .
C34 C 1.4179(3) 0.65328(17) 0.26573(9) 0.0311(6) Uani 1 1 d . . .
H34A H 1.3588 0.6681 0.2867 0.037 Uiso 1 1 calc R . .
C35 C 1.4161(3) 0.69488(18) 0.22632(9) 0.0372(7) Uani 1 1 d . . .
H35A H 1.3559 0.7370 0.2206 0.045 Uiso 1 1 calc R . .
C36 C 1.5013(3) 0.67551(18) 0.19527(9) 0.0368(7) Uani 1 1 d . . .
H36A H 1.5016 0.7053 0.1686 0.044 Uiso 1 1 calc R . .
C37 C 1.5859(3) 0.61243(18) 0.20343(8) 0.0301(6) Uani 1 1 d . . .
H37A H 1.6442 0.5978 0.1822 0.036 Uiso 1 1 calc R . .
C38 C 1.5854(2) 0.57044(18) 0.24288(8) 0.0250(5) Uani 1 1 d . . .
H38A H 1.6433 0.5263 0.2476 0.030 Uiso 1 1 calc R . .
C39 C 1.3997(2) 0.47163(16) 0.32763(8) 0.0238(5) Uani 1 1 d . . .
C40 C 1.4086(3) 0.40411(17) 0.35766(10) 0.0376(7) Uani 1 1 d . . .
H40A H 1.4793 0.4004 0.3750 0.045 Uiso 1 1 calc R . .
C41 C 1.3188(3) 0.34296(19) 0.36295(11) 0.0425(8) Uani 1 1 d . . .
H41A H 1.3288 0.2989 0.3838 0.051 Uiso 1 1 calc R . .
C42 C 1.2154(3) 0.34519(18) 0.33838(10) 0.0378(7) Uani 1 1 d . . .
H42A H 1.1543 0.3027 0.3416 0.045 Uiso 1 1 calc R . .
C43 C 1.2026(2) 0.41062(18) 0.30892(9) 0.0339(6) Uani 1 1 d . . .
H43A H 1.1311 0.4138 0.2919 0.041 Uiso 1 1 calc R . .
C44 C 1.2924(2) 0.47214(17) 0.30361(8) 0.0264(5) Uani 1 1 d . . .
H44A H 1.2806 0.5162 0.2829 0.032 Uiso 1 1 calc R . .
C45 C 1.4832(2) 0.61879(16) 0.36109(8) 0.0243(5) Uani 1 1 d . . .
C46 C 1.4245(2) 0.60202(17) 0.40020(8) 0.0292(6) Uani 1 1 d . . .
H46A H 1.3914 0.5465 0.4048 0.035 Uiso 1 1 calc R . .
C47 C 1.4127(3) 0.6630(2) 0.43242(9) 0.0357(7) Uani 1 1 d . . .
H47A H 1.3719 0.6488 0.4584 0.043 Uiso 1 1 calc R . .
C48 C 1.4599(3) 0.74472(19) 0.42694(8) 0.0374(7) Uani 1 1 d . . .
H48A H 1.4526 0.7865 0.4491 0.045 Uiso 1 1 calc R . .
C49 C 1.5180(2) 0.76445(17) 0.38864(9) 0.0346(6) Uani 1 1 d . . .
H49A H 1.5500 0.8203 0.3841 0.042 Uiso 1 1 calc R . .
C50 C 1.5292(3) 0.70176(16) 0.35668(8) 0.0311(5) Uani 1 1 d . . .
H50A H 1.5700 0.7163 0.3307 0.037 Uiso 1 1 calc R . .
C51 C 1.6391(2) 0.50056(17) 0.33237(8) 0.0256(5) Uani 1 1 d . . .
C52 C 1.7311(2) 0.53944(18) 0.35631(9) 0.0313(6) Uani 1 1 d . . .
H52A H 1.7153 0.5930 0.3698 0.038 Uiso 1 1 calc R . .
C53 C 1.8456(3) 0.5023(2) 0.36115(10) 0.0370(7) Uani 1 1 d . . .
H53A H 1.9060 0.5313 0.3774 0.044 Uiso 1 1 calc R . .
C54 C 1.8715(2) 0.4248(2) 0.34283(9) 0.0379(7) Uani 1 1 d . . .
H54A H 1.9492 0.3995 0.3464 0.045 Uiso 1 1 calc R . .
C55 C 1.7833(3) 0.3834(2) 0.31893(10) 0.0404(7) Uani 1 1 d . . .
H55A H 1.8000 0.3295 0.3059 0.048 Uiso 1 1 calc R . .
C56 C 1.6701(2) 0.42106(18) 0.31412(9) 0.0307(6) Uani 1 1 d . . .
H56A H 1.6106 0.3916 0.2977 0.037 Uiso 1 1 calc R . .
O2 O 0.9342(3) 0.0493(2) 0.05771(11) 0.0907(10) Uani 1 1 d . B .
C57 C 1.2047(7) 0.7451(3) 0.0726(2) 0.129(3) Uani 1 1 d . . .
H57A H 1.1694 0.7701 0.0992 0.155 Uiso 1 1 calc R . .
H57B H 1.1405 0.7418 0.0504 0.155 Uiso 1 1 calc R . .
C59 C 1.4185(6) 0.7504(4) 0.0640(3) 0.143(3) Uani 1 1 d . . .
H59A H 1.4742 0.7813 0.0836 0.172 Uiso 1 1 calc R . .
H59B H 1.4607 0.7390 0.0364 0.172 Uiso 1 1 calc R . .
C58 C 1.3075(5) 0.7991(4) 0.05698(19) 0.1031(18) Uani 1 1 d . . .
H58A H 1.2974 0.8122 0.0260 0.124 Uiso 1 1 calc R . .
H58B H 1.3105 0.8539 0.0731 0.124 Uiso 1 1 calc R . .
C60 C 1.3742(9) 0.6682(4) 0.0841(3) 0.189(5) Uani 1 1 d . . .
H60A H 1.4122 0.6186 0.0693 0.227 Uiso 1 1 calc R . .
H60B H 1.3986 0.6665 0.1148 0.227 Uiso 1 1 calc R . .
O1 O 1.2528(4) 0.66183(19) 0.08117(11) 0.0908(11) Uani 1 1 d . . .
C61 C 0.8621(4) -0.0196(3) 0.06713(14) 0.0652(11) Uani 1 1 d . B .
H61A H 0.7798 -0.0080 0.0559 0.078 Uiso 1 1 calc R . .
H61B H 0.8557 -0.0245 0.0989 0.078 Uiso 1 1 calc R . .
C62 C 0.9037(6) -0.1040(3) 0.04968(15) 0.104(2) Uani 1 1 d . . .
H62A H 0.8555 -0.1219 0.0243 0.125 Uiso 0.50 1 calc PR A 1
H62B H 0.9009 -0.1497 0.0719 0.125 Uiso 0.50 1 calc PR A 1
H62C H 0.8380 -0.1380 0.0387 0.125 Uiso 0.50 1 d PR A 2
H62D H 0.9480 -0.1362 0.0708 0.125 Uiso 0.50 1 d PR A 2
C63 C 1.0438(9) -0.0794(6) 0.0363(3) 0.067(2) Uani 0.50 1 d P B 1
H63A H 1.1022 -0.0906 0.0599 0.081 Uiso 0.50 1 calc PR B 1
H63B H 1.0706 -0.1082 0.0096 0.081 Uiso 0.50 1 calc PR B 1
C63B C 0.9893(9) -0.0702(6) 0.0155(3) 0.076(3) Uani 0.50 1 d P B 2
H63C H 1.0626 -0.1066 0.0133 0.091 Uiso 0.50 1 calc PR B 2
H63D H 0.9492 -0.0681 -0.0130 0.091 Uiso 0.50 1 calc PR B 2
C64 C 1.0194(4) 0.0141(3) 0.03003(13) 0.0721(12) Uani 1 1 d . . .
H64A H 1.0965 0.0458 0.0336 0.087 Uiso 0.50 1 calc PR B 1
H64B H 0.9917 0.0230 0.0000 0.087 Uiso 0.50 1 calc PR B 1
H64C H 1.0953 0.0095 0.0449 0.087 Uiso 0.50 1 d PR B 2
H64D H 1.0309 0.0521 0.0060 0.087 Uiso 0.50 1 d PR B 2

loop_
_atom_site_aniso_label
_atom_site_aniso_U_11
_atom_site_aniso_U_22
_atom_site_aniso_U_33
_atom_site_aniso_U_23
_atom_site_aniso_U_13
_atom_site_aniso_U_12
Y1 0.02408(11) 0.01921(10) 0.01933(10) 0.00011(10) 0.00050(10) 0.00481(10)
N1 0.0263(10) 0.0208(9) 0.0206(9) -0.0011(8) 0.0031(9) 0.0014(9)
N2 0.0237(10) 0.0207(11) 0.0239(10) -0.0007(8) 0.0028(8) 0.0017(8)
C1 0.0296(13) 0.0206(12) 0.0191(12) -0.0032(10) 0.0063(10) 0.0039(10)
C2 0.0302(13) 0.0283(12) 0.0174(11) -0.0053(9) 0.0030(11) -0.0017(12)
C3 0.0337(14) 0.0324(14) 0.0171(11) -0.0028(11) 0.0013(9) 0.0049(12)
C4 0.0347(14) 0.0268(12) 0.0184(11) 0.0011(10) 0.0048(11) 0.0046(12)
C5 0.0291(13) 0.0232(14) 0.0210(12) -0.0007(10) 0.0066(10) 0.0044(10)
C6 0.0331(14) 0.0228(13) 0.0334(14) 0.0007(11) 0.0075(12) 0.0077(11)
C7 0.0330(15) 0.0354(15) 0.0328(15) -0.0106(12) 0.0035(12) -0.0090(12)
C8 0.0374(15) 0.0442(19) 0.0296(14) -0.0023(12) -0.0035(12) 0.0083(13)
C9 0.0512(18) 0.0273(15) 0.0355(15) 0.0094(11) 0.0084(13) 0.0090(12)
C10 0.0298(13) 0.0301(13) 0.0305(13) 0.0018(12) 0.0064(10) 0.0017(13)
C11 0.0289(13) 0.0245(13) 0.0224(12) -0.0049(10) 0.0014(10) 0.0067(10)
C12 0.0235(12) 0.0282(14) 0.0250(13) -0.0031(10) 0.0038(10) 0.0046(10)
C13 0.0259(13) 0.0321(14) 0.0282(13) -0.0064(11) 0.0024(10) 0.0145(11)
C14 0.0409(14) 0.0254(13) 0.0276(13) -0.0020(11) 0.0043(10) 0.0131(13)
C15 0.0353(13) 0.0211(12) 0.0286(12) -0.0058(11) 0.0042(11) 0.0065(11)
C16 0.0372(15) 0.0310(14) 0.0227(13) -0.0045(11) -0.0003(11) 0.0050(11)
C17 0.0271(14) 0.0357(15) 0.0374(15) -0.0062(12) 0.0077(12) -0.0002(12)
C18 0.0319(15) 0.054(2) 0.0354(16) -0.0044(14) -0.0033(12) 0.0157(14)
C19 0.061(2) 0.0285(16) 0.0396(17) 0.0031(13) 0.0054(15) 0.0207(15)
C20 0.0497(19) 0.0250(14) 0.0508(18) -0.0071(12) 0.0054(15) 0.0019(13)
C21 0.0231(13) 0.0286(13) 0.0255(13) -0.0029(11) 0.0008(10) 0.0009(10)
C22 0.0310(14) 0.0227(13) 0.0305(14) -0.0027(11) 0.0074(11) -0.0066(11)
C23 0.0353(14) 0.0205(12) 0.0336(13) 0.0053(10) 0.0057(13) 0.0017(12)
C24 0.0277(14) 0.0221(12) 0.0252(12) 0.0018(10) 0.0042(10) 0.0050(10)
C25 0.0345(15) 0.0249(14) 0.0293(14) 0.0093(11) -0.0006(12) 0.0075(11)
C26 0.0284(14) 0.0335(14) 0.0234(13) 0.0030(11) -0.0023(11) 0.0095(11)
C27 0.0223(12) 0.0268(13) 0.0226(12) -0.0031(10) 0.0041(10) 0.0052(10)
C28 0.0242(13) 0.0345(14) 0.0279(13) -0.0086(12) 0.0003(11) 0.0032(11)
C29 0.0244(13) 0.0289(13) 0.0368(15) -0.0097(12) 0.0029(11) -0.0062(11)
C30 0.0317(14) 0.0205(12) 0.0275(13) -0.0022(10) 0.0043(11) -0.0002(10)
C31 0.0236(12) 0.0210(12) 0.0197(12) -0.0025(9) 0.0059(10) 0.0048(10)
C32 0.0211(12) 0.0204(11) 0.0202(11) -0.0022(9) 0.0037(9) 0.0054(9)
B1 0.0219(14) 0.0215(13) 0.0262(14) -0.0002(10) 0.0016(10) -0.0016(10)
C33 0.0204(12) 0.0186(12) 0.0268(12) -0.0018(9) -0.0015(9) -0.0028(8)
C34 0.0315(14) 0.0265(14) 0.0354(15) 0.0002(12) 0.0038(12) 0.0040(11)
C35 0.0430(17) 0.0288(15) 0.0399(16) 0.0122(13) -0.0056(14) 0.0010(13)
C36 0.0490(19) 0.0342(15) 0.0272(13) 0.0054(11) 0.0007(12) -0.0097(12)
C37 0.0357(15) 0.0322(14) 0.0226(13) -0.0055(11) 0.0020(11) -0.0108(12)
C38 0.0229(11) 0.0242(12) 0.0279(12) -0.0051(11) 0.0000(10) -0.0039(11)
C39 0.0234(12) 0.0191(12) 0.0289(13) -0.0016(10) 0.0047(10) 0.0011(10)
C40 0.0276(14) 0.0301(15) 0.0551(18) 0.0121(13) -0.0004(13) -0.0027(11)
C41 0.0365(16) 0.0283(15) 0.063(2) 0.0181(14) 0.0131(15) -0.0001(13)
C42 0.0292(15) 0.0278(15) 0.0565(19) -0.0055(14) 0.0133(14) -0.0093(12)
C43 0.0266(13) 0.0361(17) 0.0389(15) -0.0125(13) 0.0052(12) -0.0083(12)
C44 0.0265(13) 0.0268(13) 0.0258(13) -0.0046(11) 0.0039(11) -0.0011(11)
C45 0.0189(12) 0.0274(12) 0.0268(12) 0.0005(10) -0.0002(10) 0.0005(10)
C46 0.0272(12) 0.0341(13) 0.0262(13) 0.0047(11) 0.0009(11) 0.0053(10)
C47 0.0357(15) 0.0498(18) 0.0217(13) 0.0043(12) 0.0009(12) 0.0078(14)
C48 0.0401(16) 0.0437(16) 0.0284(13) -0.0113(12) -0.0112(13) 0.0148(15)
C49 0.0320(14) 0.0328(14) 0.0390(15) -0.0086(12) -0.0046(13) -0.0032(12)
C50 0.0326(13) 0.0295(13) 0.0312(13) -0.0039(10) 0.0043(13) -0.0024(13)
C51 0.0231(13) 0.0281(14) 0.0256(13) 0.0056(11) 0.0048(10) -0.0014(10)
C52 0.0296(14) 0.0317(14) 0.0326(15) 0.0044(11) -0.0021(12) -0.0042(11)
C53 0.0233(14) 0.0481(18) 0.0397(16) 0.0090(14) -0.0043(12) -0.0082(13)
C54 0.0202(12) 0.0478(17) 0.0455(16) 0.0159(16) 0.0013(11) 0.0031(14)
C55 0.0320(16) 0.0372(17) 0.0519(19) 0.0038(14) 0.0050(14) 0.0054(13)
C56 0.0252(13) 0.0295(14) 0.0374(14) 0.0020(13) -0.0026(11) 0.0000(12)
O2 0.081(2) 0.082(2) 0.110(2) 0.0182(18) 0.0293(19) 0.0063(17)
C57 0.179(7) 0.036(3) 0.172(6) 0.003(3) 0.077(5) -0.008(3)
C59 0.093(4) 0.071(4) 0.266(9) -0.036(5) -0.051(5) -0.019(3)
C58 0.109(4) 0.091(4) 0.110(4) 0.035(3) -0.001(4) -0.033(4)
C60 0.246(10) 0.089(5) 0.233(9) 0.041(5) -0.193(8) -0.045(6)
O1 0.153(4) 0.0456(18) 0.074(2) -0.0001(15) 0.016(2) -0.012(2)
C61 0.055(2) 0.060(3) 0.080(3) 0.011(2) -0.013(2) -0.021(2)
C62 0.168(6) 0.083(4) 0.061(3) 0.003(3) 0.030(3) -0.019(4)
C63 0.078(6) 0.084(6) 0.039(4) 0.000(4) -0.012(4) 0.006(6)
C63B 0.092(7) 0.072(6) 0.063(5) 0.017(5) 0.021(5) 0.031(6)
C64 0.050(2) 0.104(3) 0.062(2) 0.013(2) 0.010(2) 0.029(2)

loop_
_atom_type_symbol
_atom_type_description
_atom_type_scat_dispersion_real
_atom_type_scat_dispersion_imag
_atom_type_scat_source
C C 0.0033 0.0016 'International Tables Vol C Tables 4.2.6.8 and 6.1.1.4'
H H 0.0000 0.0000 'International Tables Vol C Tables 4.2.6.8 and 6.1.1.4'
B B 0.0013 0.0007 'International Tables Vol C Tables 4.2.6.8 and 6.1.1.4'
N N 0.0061 0.0033 'International Tables Vol C Tables 4.2.6.8 and 6.1.1.4'
O O 0.0106 0.0060 'International Tables Vol C Tables 4.2.6.8 and 6.1.1.4'
Y Y -2.7962 3.5667 'International Tables Vol C Tables 4.2.6.8 and 6.1.1.4'

loop_
_geom_angle_atom_site_label_1
_geom_angle_atom_site_label_2
_geom_angle_atom_site_label_3
_geom_angle
Cnt1 Y1 N1 104.2
Cnt1 Y1 N2 105.9
Cnt2 Y1 N1 103.7
Cnt2 Y1 N2 104.5
Cnt1 Y1 Cnt2 144.2
N1 Y1 N2 69.46(7)
N1 Y1 C2 85.14(7)
N2 Y1 C2 117.27(8)
N1 Y1 C1 79.24(7)
N2 Y1 C1 86.95(7)
C2 Y1 C1 31.02(8)
N1 Y1 C14 130.52(8)
N2 Y1 C14 115.83(8)
C2 Y1 C14 123.85(8)
C1 Y1 C14 146.37(8)
N1 Y1 C13 105.38(8)
N2 Y1 C13 131.10(7)
C2 Y1 C13 110.35(8)
C1 Y1 C13 141.35(8)
C14 Y1 C13 31.43(9)
N1 Y1 C3 115.68(7)
N2 Y1 C3 132.55(7)
C2 Y1 C3 31.27(8)
C1 Y1 C3 51.67(8)
C14 Y1 C3 96.19(8)
C13 Y1 C3 94.55(8)
N1 Y1 C4 130.64(7)
N2 Y1 C4 107.22(8)
C2 Y1 C4 51.40(8)
C1 Y1 C4 51.58(8)
C14 Y1 C4 96.32(8)
C13 Y1 C4 110.63(8)
C3 Y1 C4 31.11(8)
N1 Y1 C15 115.28(7)
N2 Y1 C15 85.40(7)
C2 Y1 C15 154.59(8)
C1 Y1 C15 159.68(8)
C14 Y1 C15 31.16(8)
C13 Y1 C15 51.67(8)
C3 Y1 C15 124.54(8)
C4 Y1 C15 113.38(8)
N1 Y1 C5 105.75(7)
N2 Y1 C5 81.17(7)
C2 Y1 C5 51.38(8)
C1 Y1 C5 31.29(8)
C14 Y1 C5 123.73(8)
C13 Y1 C5 141.66(8)
C3 Y1 C5 51.52(8)
C4 Y1 C5 31.08(8)
C15 Y1 C5 128.59(8)
N1 Y1 C11 84.71(7)
N2 Y1 C11 80.04(7)
C2 Y1 C11 155.01(8)
C1 Y1 C11 162.12(8)
C14 Y1 C11 51.50(8)
C13 Y1 C11 51.25(8)
C3 Y1 C11 145.01(8)
C4 Y1 C11 144.54(8)
C15 Y1 C11 31.35(8)
C5 Y1 C11 153.61(8)
N1 Y1 C12 79.24(7)
N2 Y1 C12 106.31(7)
C2 Y1 C12 124.36(8)
C1 Y1 C12 148.68(8)
C14 Y1 C12 51.50(8)
C13 Y1 C12 30.86(8)
C3 Y1 C12 121.11(8)
C4 Y1 C12 141.48(8)
C15 Y1 C12 51.59(8)
C5 Y1 C12 172.25(8)
C11 Y1 C12 30.95(8)
C21 N1 C32 117.8(2)
C21 N1 Y1 125.40(17)
C32 N1 Y1 116.78(15)
C30 N2 C31 118.0(2)
C30 N2 Y1 125.39(17)
C31 N2 Y1 116.56(15)
C2 C1 C5 107.8(2)
C2 C1 C6 125.9(2)
C5 C1 C6 126.0(2)
C2 C1 Y1 74.29(14)
C5 C1 Y1 75.08(13)
C6 C1 Y1 121.12(16)
C1 C2 C3 108.7(2)
C1 C2 C7 126.5(2)
C3 C2 C7 124.4(2)
C1 C2 Y1 74.68(13)
C3 C2 Y1 74.78(13)
C7 C2 Y1 122.56(17)
C4 C3 C2 107.4(2)
C4 C3 C8 126.5(2)
C2 C3 C8 125.1(2)
C4 C3 Y1 74.55(13)
C2 C3 Y1 73.96(13)
C8 C3 Y1 126.04(17)
C3 C4 C5 108.4(2)
C3 C4 C9 124.9(2)
C5 C4 C9 125.8(3)
C3 C4 Y1 74.34(14)
C5 C4 Y1 74.87(13)
C9 C4 Y1 125.76(17)
C4 C5 C1 107.6(2)
C4 C5 C10 126.0(2)
C1 C5 C10 125.9(2)
C4 C5 Y1 74.04(14)
C1 C5 Y1 73.62(13)
C10 C5 Y1 123.84(17)
C12 C11 C15 108.3(2)
C12 C11 C16 125.2(2)
C15 C11 C16 126.4(2)
C12 C11 Y1 74.86(14)
C15 C11 Y1 74.06(14)
C16 C11 Y1 121.33(16)
C13 C12 C11 107.9(2)
C13 C12 C17 126.2(2)
C11 C12 C17 125.4(2)
C13 C12 Y1 73.46(14)
C11 C12 Y1 74.19(14)
C17 C12 Y1 124.56(17)
C12 C13 C14 108.4(2)
C12 C13 C18 124.7(3)
C14 C13 C18 126.3(3)
C12 C13 Y1 75.68(14)
C14 C13 Y1 74.12(14)
C18 C13 Y1 123.48(17)
C15 C14 C13 108.1(2)
C15 C14 C19 125.5(3)
C13 C14 C19 126.0(3)
C15 C14 Y1 75.09(14)
C13 C14 Y1 74.45(14)
C19 C14 Y1 122.63(18)
C14 C15 C11 107.3(2)
C14 C15 C20 126.6(3)
C11 C15 C20 125.8(2)
C14 C15 Y1 73.75(14)
C11 C15 Y1 74.59(14)
C20 C15 Y1 122.27(18)
N1 C21 C22 124.1(2)
C23 C22 C21 118.4(2)
C22 C23 C24 120.2(2)
C23 C24 C32 117.7(2)
C23 C24 C25 123.3(2)
C32 C24 C25 119.0(2)
C26 C25 C24 121.7(2)
C25 C26 C27 120.7(2)
C31 C27 C28 118.0(2)
C31 C27 C26 119.5(2)
C28 C27 C26 122.5(2)
C29 C28 C27 119.2(2)
C28 C29 C30 119.4(2)
N2 C30 C29 123.5(2)
N2 C31 C27 122.0(2)
N2 C31 C32 118.2(2)
C27 C31 C32 119.8(2)
N1 C32 C24 121.7(2)
N1 C32 C31 119.0(2)
C24 C32 C31 119.3(2)
C39 B1 C51 109.9(2)
C39 B1 C33 110.4(2)
C51 B1 C33 109.64(19)
C39 B1 C45 109.04(19)
C51 B1 C45 108.6(2)
C33 B1 C45 109.19(19)
C38 C33 C34 114.9(2)
C38 C33 B1 124.1(2)
C34 C33 B1 120.9(2)
C35 C34 C33 122.5(3)
C36 C35 C34 120.3(3)
C37 C36 C35 119.3(2)
C36 C37 C38 119.7(3)
C37 C38 C33 123.2(3)
C44 C39 C40 114.5(2)
C44 C39 B1 124.5(2)
C40 C39 B1 120.9(2)
C41 C40 C39 122.8(3)
C42 C41 C40 120.8(3)
C41 C42 C43 118.2(3)
C42 C43 C44 121.1(3)
C43 C44 C39 122.5(3)
C50 C45 C46 115.2(2)
C50 C45 B1 121.6(2)
C46 C45 B1 123.0(2)
C47 C46 C45 122.8(3)
C48 C47 C46 120.4(3)
C49 C48 C47 118.9(2)
C48 C49 C50 119.7(3)
C45 C50 C49 123.1(2)
C52 C51 C56 114.9(2)
C52 C51 B1 123.6(2)
C56 C51 B1 121.5(2)
C51 C52 C53 122.3(3)
C54 C53 C52 120.7(3)
C53 C54 C55 119.2(3)
C54 C55 C56 119.7(3)
C55 C56 C51 123.3(3)
C61 O2 C64 102.5(3)
O1 C57 C58 106.8(5)
C58 C59 C60 103.4(6)
C59 C58 C57 107.3(5)
O1 C60 C59 110.9(5)
C60 O1 C57 108.5(5)
O2 C61 C62 115.7(4)
C61 C62 C63B 98.0(5)
C61 C62 C63 100.1(5)
C63B C62 C63 32.5(4)
C64 C63 C62 95.2(6)
C64 C63B C62 104.1(6)
O2 C64 C63B 113.7(5)
O2 C64 C63 115.2(5)
C63B C64 C63 35.6(4)

loop_
_geom_bond_atom_site_label_1
_geom_bond_atom_site_label_2
_geom_bond_distance
Y1 Cnt1 2.343
Y1 Cnt2 2.354
Y1 N1 2.4031(19)
Y1 N2 2.413(2)
Y1 C2 2.624(2)
Y1 C1 2.629(2)
Y1 C14 2.630(3)
Y1 C13 2.634(2)
Y1 C3 2.634(2)
Y1 C4 2.637(2)
Y1 C15 2.647(2)
Y1 C5 2.648(2)
Y1 C11 2.654(2)
Y1 C12 2.663(3)
N1 C21 1.331(3)
N1 C32 1.364(3)
N2 C30 1.332(3)
N2 C31 1.371(3)
C1 C2 1.405(4)
C1 C5 1.423(4)
C1 C6 1.515(3)
C2 C3 1.417(4)
C2 C7 1.521(4)
C3 C4 1.414(4)
C3 C8 1.499(4)
C4 C5 1.416(4)
C4 C9 1.505(4)
C5 C10 1.499(4)
C11 C12 1.419(4)
C11 C15 1.432(4)
C11 C16 1.508(3)
C12 C13 1.410(4)
C12 C17 1.511(4)
C13 C14 1.426(4)
C13 C18 1.511(4)
C14 C15 1.418(4)
C14 C19 1.494(4)
C15 C20 1.495(4)
C21 C22 1.386(4)
C22 C23 1.365(4)
C23 C24 1.402(4)
C24 C32 1.411(3)
C24 C25 1.430(4)
C25 C26 1.346(4)
C26 C27 1.427(4)
C27 C31 1.405(3)
C27 C28 1.411(4)
C28 C29 1.373(4)
C29 C30 1.383(4)
C31 C32 1.436(3)
B1 C39 1.639(4)
B1 C51 1.640(4)
B1 C33 1.649(4)
B1 C45 1.652(4)
C33 C38 1.397(3)
C33 C34 1.406(3)
C34 C35 1.384(4)
C35 C36 1.380(4)
C36 C37 1.379(4)
C37 C38 1.388(4)
C39 C44 1.400(4)
C39 C40 1.408(4)
C40 C41 1.385(4)
C41 C42 1.373(5)
C42 C43 1.376(4)
C43 C44 1.389(4)
C45 C50 1.395(3)
C45 C46 1.400(3)
C46 C47 1.386(4)
C47 C48 1.385(4)
C48 C49 1.385(4)
C49 C50 1.397(4)
C51 C52 1.396(4)
C51 C56 1.403(4)
C52 C53 1.399(4)
C53 C54 1.365(4)
C54 C55 1.384(4)
C55 C56 1.389(4)
O2 C61 1.368(5)
O2 C64 1.387(5)
C57 O1 1.427(6)
C57 C58 1.494(7)
C59 C58 1.458(8)
C59 C60 1.506(10)
C60 O1 1.347(9)
C61 C62 1.493(7)
C62 C63B 1.516(10)
C62 C63 1.646(11)
C63 C64 1.492(11)
C63B C64 1.426(11)
